data_7057895
loop_
_publ_author_name
'Smirnov, Andrey S.'
'Martins, Lu\'isa M. D. R. S.'
'Nikolaev, Dmitriy N.'
'Manzhos, Roman A.'
'Gurzhiy, Vlad V.'
'Krivenko, Alexander G.'
'Nikolaenko, Kirill O.'
'Belyakov, Alexander V.'
'Garabadzhiu, Alexander V.'
'Davidovich, Pavel B.'

_publ_section_title
;
 Structure and catalytic properties of novel copper isatin Schiff base
 complexes
;
_journal_issue 1
_journal_name_full 'New Journal of Chemistry'
_journal_page_first 188
_journal_paper_doi 10.1039/C8NJ02718H
_journal_volume 43
_journal_year 2019
_chemical_formula_moiety 'C21 H24 N2 O'
_chemical_formula_sum 'C21 H24 N2 O'
_chemical_formula_weight 320.42
_space_group_crystal_system monoclinic
_space_group_IT_number 14
_space_group_name_Hall '-P 2ybc'
_space_group_name_H-M_alt 'P 1 21/c 1'
_symmetry_space_group_name_Hall '-P 2ybc'
_symmetry_space_group_name_H-M 'P 1 21/c 1'
_atom_sites_solution_hydrogens geom
_atom_sites_solution_primary dual
_audit_creation_date 2016-10-15
_audit_creation_method
;
Olex2 1.2
(compiled 2016.09.09 svn.r3337 for OlexSys, GUI svn.r5227)
;
_audit_update_record
;
2017-03-19 deposited with the CCDC.
2018-10-29 downloaded from the CCDC.
;
_cell_angle_alpha 90
_cell_angle_beta 93.3600(10)
_cell_angle_gamma 90
_cell_formula_units_Z 8
_cell_length_a 8.47970(10)
_cell_length_b 15.0831(2)
_cell_length_c 28.0078(4)
_cell_measurement_reflns_used 15958
_cell_measurement_temperature 100(2)
_cell_measurement_theta_max 75.9810
_cell_measurement_theta_min 3.2650
_cell_volume 3576.04(8)
_computing_cell_refinement
;
CrysAlisPro, Agilent Technologies,
Version 1.171.37.35 (release 13-08-2014 CrysAlis171 .NET)
(compiled Aug 13 2014,18:06:01)
;
_computing_data_collection
;
CrysAlisPro, Agilent Technologies,
Version 1.171.37.35 (release 13-08-2014 CrysAlis171 .NET)
(compiled Aug 13 2014,18:06:01)
;
_computing_data_reduction
;
CrysAlisPro, Agilent Technologies,
Version 1.171.37.35 (release 13-08-2014 CrysAlis171 .NET)
(compiled Aug 13 2014,18:06:01)
;
_computing_molecular_graphics 'Olex2 (Dolomanov et al., 2009)'
_computing_publication_material 'Olex2 (Dolomanov et al., 2009)'
_computing_structure_refinement 'ShelXL (Sheldrick, 2015)'
_computing_structure_solution 'ShelXS (Sheldrick, 2008)'
_diffrn_ambient_environment N~2~
_diffrn_ambient_temperature 100(2)
_diffrn_detector 'CCD plate'
_diffrn_detector_area_resol_mean 10.3829
_diffrn_detector_type Atlas
_diffrn_measured_fraction_theta_full 1.000
_diffrn_measured_fraction_theta_max 1.000
_diffrn_measurement_details
;
#__ type_ start__ end____ width___ exp.time_
  1 omega -116.00  -18.00   1.0000    7.5000
omega____ theta____ kappa____ phi______ frames
    -      -40.3787  -38.0000 -120.0000 98

#__ type_ start__ end____ width___ exp.time_
  2 omega -106.00  -80.00   1.0000    7.5000
omega____ theta____ kappa____ phi______ frames
    -      -40.3787 -141.0000 -163.0000 26

#__ type_ start__ end____ width___ exp.time_
  3 omega -128.00  -89.00   1.0000    7.5000
omega____ theta____ kappa____ phi______ frames
    -      -40.3787 -178.0000  150.0000 39

#__ type_ start__ end____ width___ exp.time_
  4 omega  -43.00  -13.00   1.0000    7.5000
omega____ theta____ kappa____ phi______ frames
    -      -40.3787   38.0000 -150.0000 30

#__ type_ start__ end____ width___ exp.time_
  5 omega  -49.00   36.00   1.0000    7.5000
omega____ theta____ kappa____ phi______ frames
    -      -40.3787   38.0000  150.0000 85

#__ type_ start__ end____ width___ exp.time_
  6 omega   68.00  127.00   1.0000    7.5000
omega____ theta____ kappa____ phi______ frames
    -       40.3787  178.0000 -180.0000 59

#__ type_ start__ end____ width___ exp.time_
  7 omega   36.00   75.00   1.0000   37.5000
omega____ theta____ kappa____ phi______ frames
    -      113.0000 -112.0000    0.0000 39

#__ type_ start__ end____ width___ exp.time_
  8 omega   75.00  101.00   1.0000   37.5000
omega____ theta____ kappa____ phi______ frames
    -      113.0000 -112.0000 -180.0000 26

#__ type_ start__ end____ width___ exp.time_
  9 omega   90.00  163.00   1.0000   37.5000
omega____ theta____ kappa____ phi______ frames
    -      113.0000   45.0000  120.0000 73

#__ type_ start__ end____ width___ exp.time_
 10 omega   89.00  115.00   1.0000   37.5000
omega____ theta____ kappa____ phi______ frames
    -      113.0000 -112.0000   60.0000 26

#__ type_ start__ end____ width___ exp.time_
 11 omega  100.00  126.00   1.0000   37.5000
omega____ theta____ kappa____ phi______ frames
    -      113.0000   77.0000   30.0000 26

#__ type_ start__ end____ width___ exp.time_
 12 omega  153.00  178.00   1.0000   37.5000
omega____ theta____ kappa____ phi______ frames
    -      113.0000   77.0000   30.0000 25

#__ type_ start__ end____ width___ exp.time_
 13 omega   77.00  140.00   1.0000   37.5000
omega____ theta____ kappa____ phi______ frames
    -      113.0000  -61.0000   30.0000 63

#__ type_ start__ end____ width___ exp.time_
 14 omega   61.00  101.00   1.0000   37.5000
omega____ theta____ kappa____ phi______ frames
    -      113.0000  178.0000  -60.0000 40

#__ type_ start__ end____ width___ exp.time_
 15 omega   57.00   99.00   1.0000   37.5000
omega____ theta____ kappa____ phi______ frames
    -      113.0000  178.0000    0.0000 42

#__ type_ start__ end____ width___ exp.time_
 16 omega  107.00  133.00   1.0000   37.5000
omega____ theta____ kappa____ phi______ frames
    -      113.0000  178.0000 -150.0000 26

#__ type_ start__ end____ width___ exp.time_
 17 omega   62.00   88.00   1.0000   37.5000
omega____ theta____ kappa____ phi______ frames
    -      113.0000  -45.0000   30.0000 26

#__ type_ start__ end____ width___ exp.time_
 18 omega   30.00   84.00   1.0000   37.5000
omega____ theta____ kappa____ phi______ frames
    -      113.0000  -95.0000 -120.0000 54

#__ type_ start__ end____ width___ exp.time_
 19 omega  150.00  178.00   1.0000   37.5000
omega____ theta____ kappa____ phi______ frames
    -      113.0000   30.0000 -180.0000 28

#__ type_ start__ end____ width___ exp.time_
 20 omega   84.00  113.00   1.0000   37.5000
omega____ theta____ kappa____ phi______ frames
    -      113.0000 -112.0000  150.0000 29

#__ type_ start__ end____ width___ exp.time_
 21 omega  124.00  168.00   1.0000   37.5000
omega____ theta____ kappa____ phi______ frames
    -      113.0000  112.0000  -30.0000 44

#__ type_ start__ end____ width___ exp.time_
 22 omega   39.00   65.00   1.0000   37.5000
omega____ theta____ kappa____ phi______ frames
    -      113.0000 -112.0000 -180.0000 26

#__ type_ start__ end____ width___ exp.time_
 23 omega  108.00  142.00   1.0000   37.5000
omega____ theta____ kappa____ phi______ frames
    -      113.0000  112.0000   60.0000 34

#__ type_ start__ end____ width___ exp.time_
 24 omega   86.00  112.00   1.0000   37.5000
omega____ theta____ kappa____ phi______ frames
    -      113.0000 -112.0000    0.0000 26

#__ type_ start__ end____ width___ exp.time_
 25 omega   58.00   84.00   1.0000   37.5000
omega____ theta____ kappa____ phi______ frames
    -      113.0000  178.0000 -150.0000 26

#__ type_ start__ end____ width___ exp.time_
 26 omega   38.00   63.00   1.0000   37.5000
omega____ theta____ kappa____ phi______ frames
    -      113.0000  -95.0000    0.0000 25

#__ type_ start__ end____ width___ exp.time_
 27 omega   70.00   96.00   1.0000   37.5000
omega____ theta____ kappa____ phi______ frames
    -      113.0000  -95.0000    0.0000 26

#__ type_ start__ end____ width___ exp.time_
 28 omega   44.00  109.00   1.0000   37.5000
omega____ theta____ kappa____ phi______ frames
    -      113.0000  -95.0000   30.0000 65

#__ type_ start__ end____ width___ exp.time_
 29 omega   73.00  114.00   1.0000   37.5000
omega____ theta____ kappa____ phi______ frames
    -      113.0000 -112.0000  -30.0000 41

#__ type_ start__ end____ width___ exp.time_
 30 omega  100.00  126.00   1.0000   37.5000
omega____ theta____ kappa____ phi______ frames
    -      113.0000  -61.0000  -30.0000 26

#__ type_ start__ end____ width___ exp.time_
 31 omega   84.00  126.00   1.0000   37.5000
omega____ theta____ kappa____ phi______ frames
    -      113.0000   77.0000   60.0000 42

#__ type_ start__ end____ width___ exp.time_
 32 omega  145.00  170.00   1.0000   37.5000
omega____ theta____ kappa____ phi______ frames
    -      113.0000   77.0000   60.0000 25

#__ type_ start__ end____ width___ exp.time_
 33 omega   58.00   83.00   1.0000   37.5000
omega____ theta____ kappa____ phi______ frames
    -      113.0000  -30.0000   60.0000 25

#__ type_ start__ end____ width___ exp.time_
 34 omega   49.00   91.00   1.0000   37.5000
omega____ theta____ kappa____ phi______ frames
    -      113.0000  -77.0000   30.0000 42

#__ type_ start__ end____ width___ exp.time_
 35 omega   47.00   72.00   1.0000   37.5000
omega____ theta____ kappa____ phi______ frames
    -      113.0000  -61.0000  -30.0000 25

#__ type_ start__ end____ width___ exp.time_
 36 omega  -69.00  -39.00   1.0000    7.5000
omega____ theta____ kappa____ phi______ frames
    -      -40.3787  178.0000 -180.0000 30

#__ type_ start__ end____ width___ exp.time_
 37 omega  -50.00   23.00   1.0000    7.5000
omega____ theta____ kappa____ phi______ frames
    -      -40.3787   38.0000 -120.0000 73

#__ type_ start__ end____ width___ exp.time_
 38 omega -129.00  -82.00   1.0000    7.5000
omega____ theta____ kappa____ phi______ frames
    -      -40.3787  178.0000 -180.0000 47

#__ type_ start__ end____ width___ exp.time_
 39 omega  -12.00   23.00   1.0000    7.5000
omega____ theta____ kappa____ phi______ frames
    -      -40.3787   38.0000  -90.0000 35

#__ type_ start__ end____ width___ exp.time_
 40 omega   53.00   84.00   1.0000   37.5000
omega____ theta____ kappa____ phi______ frames
    -      113.0000  -30.0000    0.0000 31

#__ type_ start__ end____ width___ exp.time_
 41 omega   80.00  105.00   1.0000   37.5000
omega____ theta____ kappa____ phi______ frames
    -      113.0000   77.0000  150.0000 25

#__ type_ start__ end____ width___ exp.time_
 42 omega   61.00  105.00   1.0000   37.5000
omega____ theta____ kappa____ phi______ frames
    -      113.0000  -54.0000 -122.4374 44

#__ type_ start__ end____ width___ exp.time_
 43 omega  144.00  178.00   1.0000   37.5000
omega____ theta____ kappa____ phi______ frames
    -      113.0000   45.0000 -150.0000 34

#__ type_ start__ end____ width___ exp.time_
 44 omega   93.00  134.00   1.0000   37.5000
omega____ theta____ kappa____ phi______ frames
    -      113.0000   45.0000 -150.0000 41

#__ type_ start__ end____ width___ exp.time_
 45 omega   83.00  121.00   1.0000   37.5000
omega____ theta____ kappa____ phi______ frames
    -      113.0000   30.0000 -150.0000 38

#__ type_ start__ end____ width___ exp.time_
 46 omega   58.00  147.00   1.0000   37.5000
omega____ theta____ kappa____ phi______ frames
    -      113.0000  178.0000   30.0000 89

#__ type_ start__ end____ width___ exp.time_
 47 omega   71.00  110.00   1.0000   37.5000
omega____ theta____ kappa____ phi______ frames
    -      113.0000 -112.0000  -90.0000 39

#__ type_ start__ end____ width___ exp.time_
 48 omega  109.00  138.00   1.0000   37.5000
omega____ theta____ kappa____ phi______ frames
    -      113.0000  112.0000   30.0000 29

#__ type_ start__ end____ width___ exp.time_
 49 omega   34.00   60.00   1.0000   37.5000
omega____ theta____ kappa____ phi______ frames
    -      113.0000  -95.0000   60.0000 26

#__ type_ start__ end____ width___ exp.time_
 50 omega   81.00  107.00   1.0000   37.5000
omega____ theta____ kappa____ phi______ frames
    -      113.0000 -112.0000 -150.0000 26

#__ type_ start__ end____ width___ exp.time_
 51 omega   35.00   81.00   1.0000   37.5000
omega____ theta____ kappa____ phi______ frames
    -      113.0000  -95.0000  -90.0000 46

#__ type_ start__ end____ width___ exp.time_
 52 omega  108.00  137.00   1.0000   37.5000
omega____ theta____ kappa____ phi______ frames
    -      113.0000  -61.0000  -60.0000 29

#__ type_ start__ end____ width___ exp.time_
 53 omega   73.00   98.00   1.0000   37.5000
omega____ theta____ kappa____ phi______ frames
    -      113.0000  -45.0000  120.0000 25
;
_diffrn_measurement_device 'four-circle diffractometer'
_diffrn_measurement_device_type 'SuperNova, Dual, Cu at zero, Atlas'
_diffrn_measurement_method '\w scans'
_diffrn_orient_matrix_UB_11 -0.0603773000
_diffrn_orient_matrix_UB_12 0.0717242000
_diffrn_orient_matrix_UB_13 0.0335668000
_diffrn_orient_matrix_UB_21 0.0500025000
_diffrn_orient_matrix_UB_22 0.0725463000
_diffrn_orient_matrix_UB_23 -0.0347434000
_diffrn_orient_matrix_UB_31 -0.1643147000
_diffrn_orient_matrix_UB_32 -0.0042484000
_diffrn_orient_matrix_UB_33 -0.0264921000
_diffrn_radiation_monochromator mirror
_diffrn_radiation_probe x-ray
_diffrn_radiation_type CuK\a
_diffrn_radiation_wavelength 1.54184
_diffrn_reflns_av_R_equivalents 0.0487
_diffrn_reflns_av_unetI/netI 0.0256
_diffrn_reflns_Laue_measured_fraction_full 1.000
_diffrn_reflns_Laue_measured_fraction_max 1.000
_diffrn_reflns_limit_h_max 7
_diffrn_reflns_limit_h_min -10
_diffrn_reflns_limit_k_max 18
_diffrn_reflns_limit_k_min -18
_diffrn_reflns_limit_l_max 34
_diffrn_reflns_limit_l_min -34
_diffrn_reflns_number 41223
_diffrn_reflns_point_group_measured_fraction_full 1.000
_diffrn_reflns_point_group_measured_fraction_max 1.000
_diffrn_reflns_theta_full 67.684
_diffrn_reflns_theta_max 72.463
_diffrn_reflns_theta_min 3.329
_diffrn_source 'sealed X-ray tube'
_diffrn_source_type 'SuperNova (Cu) X-ray Source'
_exptl_absorpt_coefficient_mu 0.571
_exptl_absorpt_correction_T_max 1.00000
_exptl_absorpt_correction_T_min 0.81707
_exptl_absorpt_correction_type multi-scan
_exptl_absorpt_process_details
;
CrysAlisPro, Agilent Technologies,
Version 1.171.37.35 (release 13-08-2014 CrysAlis171 .NET)
(compiled Aug 13 2014,18:06:01)
Empirical absorption correction using spherical harmonics,
 implemented in SCALE3 ABSPACK scaling algorithm.
;
_exptl_crystal_colour orange
_exptl_crystal_density_diffrn 1.190
_exptl_crystal_description prism
_exptl_crystal_F_000 1376
_exptl_crystal_size_max 0.15
_exptl_crystal_size_mid 0.09
_exptl_crystal_size_min 0.04
_refine_diff_density_max 0.306
_refine_diff_density_min -0.205
_refine_diff_density_rms 0.039
_refine_ls_extinction_method none
_refine_ls_goodness_of_fit_ref 1.027
_refine_ls_hydrogen_treatment constr
_refine_ls_matrix_type full
_refine_ls_number_parameters 443
_refine_ls_number_reflns 7097
_refine_ls_number_restraints 0
_refine_ls_restrained_S_all 1.027
_refine_ls_R_factor_all 0.0445
_refine_ls_R_factor_gt 0.0378
_refine_ls_shift/su_max 0.000
_refine_ls_shift/su_mean 0.000
_refine_ls_structure_factor_coef Fsqd
_refine_ls_weighting_details 'w=1/[\s^2^(Fo^2^)+(0.0519P)^2^+1.0230P] where P=(Fo^2^+2Fc^2^)/3'
_refine_ls_weighting_scheme calc
_refine_ls_wR_factor_gt 0.0972
_refine_ls_wR_factor_ref 0.1024
_reflns_Friedel_coverage 0.000
_reflns_number_gt 6137
_reflns_number_total 7097
_reflns_threshold_expression 'I > 2\s(I)'
_cod_data_source_file c8nj02718h2.cif
_cod_data_source_block isbd_13
_cod_depositor_comments 'Adding full bibliography for 7057891--7057914.cif.'
_cod_database_code 7057895
_shelxl_version_number 2013-4
_shelx_space_group_comment
;
The symmetry employed for this shelxl refinement is uniquely defined
by the following loop, which should always be used as a source of
symmetry information in preference to the above space-group names.
They are only intended as comments.
;
_reflns_odcompleteness_completeness 95.60
_reflns_odcompleteness_iscentric 1
_reflns_odcompleteness_theta 80.07
_olex2_refinement_description
;
1. Fixed Uiso
 At 1.2 times of:
  All C(H) groups
 At 1.5 times of:
  All C(H,H,H) groups
2.a Ternary CH refined with riding coordinates:
 C19(H19), C22(H22), C19A(H19A), C22A(H22A)
2.b Aromatic/amide H refined with riding coordinates:
 C6(H6), C7(H7), C8(H8), C9(H9), C15(H15), C16(H16), C17(H17), C6A(H6A),
 C7A(H7A), C8A(H8A), C9A(H9A), C15A(H15A), C16A(H16A), C17A(H17A)
2.c Idealised Me refined as rotating group:
 C10(H10A,H10B,H10C), C20(H20A,H20B,H20C), C21(H21A,H21B,H21C), C23(H23A,H23B,
 H23C), C24(H24A,H24B,H24C), C10A(H10D,H10E,H10F), C20A(H20D,H20E,H20F),
 C21A(H21D,H21E,H21F), C23A(H23D,H23E,H23F), C24A(H24D,H24E,H24F)
;

loop_
_space_group_symop_operation_xyz
'x, y, z'
'-x, y+1/2, -z+1/2'
'-x, -y, -z'
'x, -y-1/2, z-1/2'

loop_
_atom_site_label
_atom_site_type_symbol
_atom_site_fract_x
_atom_site_fract_y
_atom_site_fract_z
_atom_site_U_iso_or_equiv
_atom_site_adp_type
_atom_site_occupancy
_atom_site_site_symmetry_order
_atom_site_calc_flag
_atom_site_refinement_flags_posn
N1 N 0.33681(11) 0.67396(6) 0.32763(3) 0.01669(19) Uani 1 1 d .
C2 C 0.19113(13) 0.71231(7) 0.32890(4) 0.0153(2) Uani 1 1 d .
C3 C 0.21803(13) 0.81224(7) 0.32441(4) 0.0141(2) Uani 1 1 d .
C4 C 0.38923(13) 0.82380(8) 0.32168(4) 0.0156(2) Uani 1 1 d .
C5 C 0.45527(13) 0.73828(8) 0.32333(4) 0.0162(2) Uani 1 1 d .
C6 C 0.61575(14) 0.72451(8) 0.32120(4) 0.0205(2) Uani 1 1 d .
H6 H 0.6583 0.6677 0.3221 0.025 Uiso 1 1 calc R
C7 C 0.71137(14) 0.79910(9) 0.31758(4) 0.0239(3) Uani 1 1 d .
H7 H 0.8199 0.7918 0.3161 0.029 Uiso 1 1 calc R
C8 C 0.64834(14) 0.88421(9) 0.31608(5) 0.0239(3) Uani 1 1 d .
H8 H 0.7151 0.9328 0.3138 0.029 Uiso 1 1 calc R
C9 C 0.48560(14) 0.89761(8) 0.31804(4) 0.0197(2) Uani 1 1 d .
H9 H 0.4431 0.9545 0.3169 0.024 Uiso 1 1 calc R
C10 C 0.36478(15) 0.57905(8) 0.33085(4) 0.0237(3) Uani 1 1 d .
H10A H 0.3982 0.5576 0.3008 0.036 Uiso 1 1 calc GR
H10B H 0.2691 0.5495 0.3384 0.036 Uiso 1 1 calc GR
H10C H 0.4456 0.5673 0.3555 0.036 Uiso 1 1 calc GR
O11 O 0.06596(10) 0.67446(6) 0.33307(3) 0.02060(18) Uani 1 1 d .
N12 N 0.09950(11) 0.86376(6) 0.32329(3) 0.01510(19) Uani 1 1 d .
C13 C 0.11633(12) 0.95730(7) 0.31931(4) 0.0157(2) Uani 1 1 d .
C14 C 0.11955(13) 0.99591(8) 0.27359(4) 0.0176(2) Uani 1 1 d .
C15 C 0.11918(14) 1.08815(8) 0.27048(4) 0.0229(2) Uani 1 1 d .
H15 H 0.1194 1.1151 0.2406 0.027 Uiso 1 1 calc R
C16 C 0.11854(16) 1.14024(8) 0.31130(5) 0.0281(3) Uani 1 1 d .
H16 H 0.1182 1.2017 0.3087 0.034 Uiso 1 1 calc R
C17 C 0.11846(16) 1.10052(9) 0.35611(5) 0.0263(3) Uani 1 1 d .
H17 H 0.1197 1.1361 0.3832 0.032 Uiso 1 1 calc R
C18 C 0.11652(13) 1.00893(8) 0.36135(4) 0.0196(2) Uani 1 1 d .
C19 C 0.12244(14) 0.93782(8) 0.22916(4) 0.0199(2) Uani 1 1 d .
H19 H 0.1910 0.8871 0.2372 0.024 Uiso 1 1 calc R
C20 C 0.19122(18) 0.98574(9) 0.18701(5) 0.0300(3) Uani 1 1 d .
H20A H 0.1228 1.0337 0.1769 0.045 Uiso 1 1 calc GR
H20B H 0.2003 0.9449 0.1610 0.045 Uiso 1 1 calc GR
H20C H 0.2938 1.0087 0.1967 0.045 Uiso 1 1 calc GR
C21 C -0.04175(18) 0.90142(10) 0.21493(5) 0.0327(3) Uani 1 1 d .
H21A H -0.0780 0.8658 0.2405 0.049 Uiso 1 1 calc GR
H21B H -0.0368 0.8658 0.1866 0.049 Uiso 1 1 calc GR
H21C H -0.1136 0.9498 0.2087 0.049 Uiso 1 1 calc GR
C22 C 0.11883(14) 0.96447(9) 0.41036(4) 0.0223(2) Uani 1 1 d .
H22 H 0.2049 0.9210 0.4117 0.027 Uiso 1 1 calc R
C23 C 0.15141(17) 1.02964(10) 0.45173(5) 0.0313(3) Uani 1 1 d .
H23A H 0.2470 1.0617 0.4469 0.047 Uiso 1 1 calc GR
H23B H 0.1626 0.9975 0.4813 0.047 Uiso 1 1 calc GR
H23C H 0.0650 1.0706 0.4529 0.047 Uiso 1 1 calc GR
C24 C -0.03459(16) 0.91397(10) 0.41800(5) 0.0292(3) Uani 1 1 d .
H24A H -0.1215 0.9549 0.4171 0.044 Uiso 1 1 calc GR
H24B H -0.0263 0.8848 0.4485 0.044 Uiso 1 1 calc GR
H24C H -0.0521 0.8706 0.3931 0.044 Uiso 1 1 calc GR
N1A N 0.84162(11) 0.52790(6) 0.43607(3) 0.01625(19) Uani 1 1 d .
C2A C 0.69284(13) 0.49256(7) 0.43391(4) 0.0149(2) Uani 1 1 d .
C3A C 0.71453(13) 0.39155(7) 0.43239(4) 0.0142(2) Uani 1 1 d .
C4A C 0.88631(13) 0.37681(7) 0.43385(4) 0.0154(2) Uani 1 1 d .
C5A C 0.95689(13) 0.46120(7) 0.43612(4) 0.0158(2) Uani 1 1 d .
C6A C 1.11902(14) 0.47218(8) 0.43746(4) 0.0202(2) Uani 1 1 d .
H6A H 1.1644 0.5283 0.4389 0.024 Uiso 1 1 calc R
C7A C 1.21192(14) 0.39595(9) 0.43659(4) 0.0233(3) Uani 1 1 d .
H7A H 1.3213 0.4014 0.4374 0.028 Uiso 1 1 calc R
C8A C 1.14413(14) 0.31173(8) 0.43453(4) 0.0231(3) Uani 1 1 d .
H8A H 1.2087 0.2619 0.4342 0.028 Uiso 1 1 calc R
C9A C 0.98006(14) 0.30129(8) 0.43297(4) 0.0192(2) Uani 1 1 d .
H9A H 0.9347 0.2451 0.4314 0.023 Uiso 1 1 calc R
C10A C 0.87610(15) 0.62220(8) 0.43700(4) 0.0216(2) Uani 1 1 d .
H10D H 0.9385 0.6364 0.4657 0.032 Uiso 1 1 calc GR
H10E H 0.7790 0.6550 0.4363 0.032 Uiso 1 1 calc GR
H10F H 0.9336 0.6376 0.4097 0.032 Uiso 1 1 calc GR
O11A O 0.56909(10) 0.53331(6) 0.43292(3) 0.02119(18) Uani 1 1 d .
N12A N 0.59267(11) 0.34241(6) 0.43059(3) 0.01470(19) Uani 1 1 d .
C13A C 0.60230(12) 0.24831(7) 0.42944(4) 0.0149(2) Uani 1 1 d .
C14A C 0.57498(12) 0.20260(8) 0.47202(4) 0.0164(2) Uani 1 1 d .
C15A C 0.57602(14) 0.11029(8) 0.47099(4) 0.0211(2) Uani 1 1 d .
H15A H 0.5613 0.0788 0.4989 0.025 Uiso 1 1 calc R
C16A C 0.59865(15) 0.06463(8) 0.42899(5) 0.0251(3) Uani 1 1 d .
H16A H 0.5997 0.0030 0.4289 0.030 Uiso 1 1 calc R
C17A C 0.61969(14) 0.11103(8) 0.38702(4) 0.0228(2) Uani 1 1 d .
H17A H 0.6331 0.0797 0.3589 0.027 Uiso 1 1 calc R
C18A C 0.62122(13) 0.20327(8) 0.38598(4) 0.0176(2) Uani 1 1 d .
C19A C 0.54596(14) 0.25407(8) 0.51742(4) 0.0183(2) Uani 1 1 d .
H19A H 0.4886 0.3083 0.5079 0.022 Uiso 1 1 calc R
C20A C 0.44427(15) 0.20300(9) 0.55143(4) 0.0240(3) Uani 1 1 d .
H20D H 0.3490 0.1835 0.5344 0.036 Uiso 1 1 calc GR
H20E H 0.4182 0.2410 0.5773 0.036 Uiso 1 1 calc GR
H20F H 0.5019 0.1525 0.5639 0.036 Uiso 1 1 calc GR
C21A C 0.70191(15) 0.28210(8) 0.54354(4) 0.0238(3) Uani 1 1 d .
H21D H 0.7590 0.2303 0.5545 0.036 Uiso 1 1 calc GR
H21E H 0.6802 0.3187 0.5704 0.036 Uiso 1 1 calc GR
H21F H 0.7642 0.3148 0.5220 0.036 Uiso 1 1 calc GR
C22A C 0.63952(14) 0.25457(8) 0.33973(4) 0.0214(2) Uani 1 1 d .
H22A H 0.7211 0.2997 0.3463 0.026 Uiso 1 1 calc R
C23A C 0.69292(18) 0.19672(10) 0.29886(5) 0.0314(3) Uani 1 1 d .
H23D H 0.7869 0.1650 0.3093 0.047 Uiso 1 1 calc GR
H23E H 0.7145 0.2336 0.2721 0.047 Uiso 1 1 calc GR
H23F H 0.6109 0.1552 0.2896 0.047 Uiso 1 1 calc GR
C24A C 0.48622(17) 0.30302(10) 0.32381(5) 0.0309(3) Uani 1 1 d .
H24D H 0.4045 0.2604 0.3162 0.046 Uiso 1 1 calc GR
H24E H 0.5033 0.3383 0.2960 0.046 Uiso 1 1 calc GR
H24F H 0.4549 0.3407 0.3492 0.046 Uiso 1 1 calc GR

loop_
_atom_site_aniso_label
_atom_site_aniso_U_11
_atom_site_aniso_U_22
_atom_site_aniso_U_33
_atom_site_aniso_U_23
_atom_site_aniso_U_13
_atom_site_aniso_U_12
N1 0.0175(5) 0.0159(5) 0.0165(4) 0.0006(3) -0.0003(3) 0.0005(4)
C2 0.0177(5) 0.0176(5) 0.0104(5) 0.0003(4) -0.0006(4) -0.0004(4)
C3 0.0145(5) 0.0172(5) 0.0107(4) -0.0007(4) 0.0003(4) -0.0019(4)
C4 0.0132(5) 0.0198(5) 0.0138(5) -0.0018(4) 0.0001(4) 0.0006(4)
C5 0.0160(5) 0.0197(5) 0.0125(5) -0.0023(4) -0.0009(4) -0.0005(4)
C6 0.0165(5) 0.0235(6) 0.0213(5) -0.0036(4) -0.0010(4) 0.0045(4)
C7 0.0125(5) 0.0336(7) 0.0256(6) -0.0057(5) 0.0008(4) 0.0000(5)
C8 0.0156(5) 0.0260(6) 0.0301(6) -0.0045(5) 0.0027(5) -0.0060(5)
C9 0.0176(5) 0.0187(5) 0.0227(5) -0.0030(4) 0.0011(4) -0.0013(4)
C10 0.0274(6) 0.0163(6) 0.0270(6) 0.0017(4) -0.0012(5) 0.0022(5)
O11 0.0181(4) 0.0207(4) 0.0229(4) 0.0023(3) 0.0008(3) -0.0053(3)
N12 0.0144(4) 0.0184(5) 0.0125(4) -0.0003(3) 0.0007(3) 0.0004(4)
C13 0.0109(5) 0.0168(5) 0.0196(5) -0.0012(4) 0.0006(4) 0.0018(4)
C14 0.0148(5) 0.0181(5) 0.0200(5) -0.0005(4) 0.0013(4) 0.0014(4)
C15 0.0238(6) 0.0189(6) 0.0260(6) 0.0022(5) 0.0027(5) 0.0022(5)
C16 0.0322(7) 0.0156(6) 0.0364(7) -0.0031(5) 0.0015(5) 0.0021(5)
C17 0.0278(6) 0.0236(6) 0.0272(6) -0.0099(5) -0.0005(5) 0.0038(5)
C18 0.0142(5) 0.0242(6) 0.0202(5) -0.0040(4) -0.0003(4) 0.0033(4)
C19 0.0256(6) 0.0165(5) 0.0178(5) 0.0016(4) 0.0018(4) 0.0020(4)
C20 0.0463(8) 0.0226(6) 0.0222(6) 0.0026(5) 0.0116(6) 0.0032(6)
C21 0.0370(8) 0.0323(7) 0.0281(6) -0.0034(5) -0.0050(6) -0.0077(6)
C22 0.0191(6) 0.0294(6) 0.0184(5) -0.0040(5) -0.0001(4) 0.0056(5)
C23 0.0292(7) 0.0424(8) 0.0217(6) -0.0092(5) -0.0030(5) 0.0048(6)
C24 0.0248(6) 0.0430(8) 0.0202(6) -0.0020(5) 0.0046(5) -0.0006(6)
N1A 0.0158(4) 0.0147(4) 0.0182(4) -0.0008(3) 0.0002(3) 0.0002(4)
C2A 0.0161(5) 0.0168(5) 0.0118(5) -0.0004(4) 0.0000(4) 0.0004(4)
C3A 0.0152(5) 0.0158(5) 0.0116(5) -0.0002(4) 0.0002(4) 0.0022(4)
C4A 0.0136(5) 0.0180(5) 0.0145(5) -0.0015(4) -0.0002(4) 0.0003(4)
C5A 0.0163(5) 0.0179(5) 0.0132(5) -0.0019(4) 0.0006(4) 0.0013(4)
C6A 0.0164(5) 0.0226(6) 0.0216(5) -0.0027(4) 0.0015(4) -0.0045(4)
C7A 0.0129(5) 0.0316(7) 0.0255(6) -0.0051(5) 0.0005(4) 0.0006(5)
C8A 0.0158(5) 0.0247(6) 0.0285(6) -0.0062(5) -0.0014(5) 0.0065(5)
C9A 0.0173(5) 0.0175(5) 0.0227(5) -0.0036(4) -0.0011(4) 0.0009(4)
C10A 0.0239(6) 0.0153(5) 0.0257(6) -0.0008(4) 0.0016(5) -0.0016(4)
O11A 0.0177(4) 0.0190(4) 0.0267(4) 0.0008(3) -0.0002(3) 0.0049(3)
N12A 0.0144(4) 0.0167(5) 0.0129(4) -0.0001(3) 0.0000(3) 0.0001(3)
C13A 0.0105(5) 0.0157(5) 0.0185(5) -0.0004(4) -0.0002(4) -0.0011(4)
C14A 0.0120(5) 0.0180(5) 0.0190(5) 0.0001(4) 0.0011(4) -0.0006(4)
C15A 0.0212(6) 0.0182(6) 0.0244(6) 0.0035(4) 0.0048(5) -0.0012(4)
C16A 0.0272(6) 0.0151(5) 0.0338(7) -0.0023(5) 0.0079(5) -0.0025(5)
C17A 0.0240(6) 0.0208(6) 0.0240(6) -0.0069(4) 0.0052(5) -0.0036(5)
C18A 0.0142(5) 0.0200(6) 0.0187(5) -0.0023(4) 0.0008(4) -0.0029(4)
C19A 0.0201(5) 0.0177(5) 0.0170(5) 0.0012(4) 0.0014(4) 0.0015(4)
C20A 0.0259(6) 0.0267(6) 0.0199(5) 0.0020(5) 0.0057(5) 0.0006(5)
C21A 0.0272(6) 0.0248(6) 0.0191(5) 0.0000(4) -0.0010(5) -0.0040(5)
C22A 0.0236(6) 0.0243(6) 0.0162(5) -0.0023(4) 0.0002(4) -0.0048(5)
C23A 0.0410(8) 0.0345(7) 0.0189(6) -0.0046(5) 0.0056(5) -0.0032(6)
C24A 0.0309(7) 0.0377(7) 0.0235(6) 0.0041(5) -0.0041(5) 0.0011(6)

loop_
_atom_type_symbol
_atom_type_description
_atom_type_scat_dispersion_real
_atom_type_scat_dispersion_imag
_atom_type_scat_source
C C 0.0181 0.0091 'International Tables Vol C Tables 4.2.6.8 and 6.1.1.4'
H H 0.0000 0.0000 'International Tables Vol C Tables 4.2.6.8 and 6.1.1.4'
N N 0.0311 0.0180 'International Tables Vol C Tables 4.2.6.8 and 6.1.1.4'
O O 0.0492 0.0322 'International Tables Vol C Tables 4.2.6.8 and 6.1.1.4'

loop_
_geom_angle_atom_site_label_1
_geom_angle_atom_site_label_2
_geom_angle_atom_site_label_3
_geom_angle
C2 N1 C5 111.19(9)
C2 N1 C10 124.05(10)
C5 N1 C10 124.75(10)
N1 C2 C3 105.99(9)
O11 C2 N1 126.79(11)
O11 C2 C3 127.22(10)
C4 C3 C2 105.88(9)
N12 C3 C2 118.90(10)
N12 C3 C4 135.21(10)
C5 C4 C3 106.41(10)
C9 C4 C3 133.39(11)
C9 C4 C5 120.20(10)
C4 C5 N1 110.52(10)
C6 C5 N1 127.60(11)
C6 C5 C4 121.88(11)
C5 C6 H6 121.3
C5 C6 C7 117.42(11)
C7 C6 H6 121.3
C6 C7 H7 119.2
C8 C7 C6 121.55(11)
C8 C7 H7 119.2
C7 C8 H8 119.6
C7 C8 C9 120.70(11)
C9 C8 H8 119.6
C4 C9 C8 118.25(11)
C4 C9 H9 120.9
C8 C9 H9 120.9
N1 C10 H10A 109.5
N1 C10 H10B 109.5
N1 C10 H10C 109.5
H10A C10 H10B 109.5
H10A C10 H10C 109.5
H10B C10 H10C 109.5
C3 N12 C13 121.73(9)
C14 C13 N12 119.25(10)
C14 C13 C18 122.08(11)
C18 C13 N12 118.47(10)
C13 C14 C19 120.46(10)
C15 C14 C13 118.00(11)
C15 C14 C19 121.54(10)
C14 C15 H15 119.5
C16 C15 C14 120.92(12)
C16 C15 H15 119.5
C15 C16 H16 120.0
C15 C16 C17 119.99(12)
C17 C16 H16 120.0
C16 C17 H17 119.2
C18 C17 C16 121.63(11)
C18 C17 H17 119.2
C13 C18 C22 120.46(11)
C17 C18 C13 117.37(11)
C17 C18 C22 122.15(11)
C14 C19 H19 107.4
C14 C19 C20 112.59(10)
C14 C19 C21 111.21(10)
C20 C19 H19 107.4
C21 C19 H19 107.4
C21 C19 C20 110.58(11)
C19 C20 H20A 109.5
C19 C20 H20B 109.5
C19 C20 H20C 109.5
H20A C20 H20B 109.5
H20A C20 H20C 109.5
H20B C20 H20C 109.5
C19 C21 H21A 109.5
C19 C21 H21B 109.5
C19 C21 H21C 109.5
H21A C21 H21B 109.5
H21A C21 H21C 109.5
H21B C21 H21C 109.5
C18 C22 H22 107.4
C18 C22 C23 112.97(11)
C18 C22 C24 112.17(10)
C23 C22 H22 107.4
C23 C22 C24 109.26(10)
C24 C22 H22 107.4
C22 C23 H23A 109.5
C22 C23 H23B 109.5
C22 C23 H23C 109.5
H23A C23 H23B 109.5
H23A C23 H23C 109.5
H23B C23 H23C 109.5
C22 C24 H24A 109.5
C22 C24 H24B 109.5
C22 C24 H24C 109.5
H24A C24 H24B 109.5
H24A C24 H24C 109.5
H24B C24 H24C 109.5
C2A N1A C5A 111.19(9)
C2A N1A C10A 124.53(10)
C5A N1A C10A 124.26(10)
N1A C2A C3A 106.04(9)
O11A C2A N1A 126.66(10)
O11A C2A C3A 127.30(10)
C4A C3A C2A 105.61(9)
N12A C3A C2A 118.79(10)
N12A C3A C4A 135.59(10)
C5A C4A C3A 106.40(9)
C9A C4A C3A 133.59(11)
C9A C4A C5A 120.01(10)
N1A C5A C4A 110.76(10)
C6A C5A N1A 127.28(11)
C6A C5A C4A 121.96(11)
C5A C6A H6A 121.2
C5A C6A C7A 117.53(11)
C7A C6A H6A 121.2
C6A C7A H7A 119.3
C8A C7A C6A 121.33(11)
C8A C7A H7A 119.3
C7A C8A H8A 119.6
C7A C8A C9A 120.73(11)
C9A C8A H8A 119.6
C4A C9A C8A 118.43(11)
C4A C9A H9A 120.8
C8A C9A H9A 120.8
N1A C10A H10D 109.5
N1A C10A H10E 109.5
N1A C10A H10F 109.5
H10D C10A H10E 109.5
H10D C10A H10F 109.5
H10E C10A H10F 109.5
C3A N12A C13A 122.39(9)
C14A C13A N12A 117.18(10)
C14A C13A C18A 121.83(10)
C18A C13A N12A 120.63(10)
C13A C14A C19A 120.03(10)
C15A C14A C13A 118.06(10)
C15A C14A C19A 121.91(10)
C14A C15A H15A 119.5
C16A C15A C14A 121.03(11)
C16A C15A H15A 119.5
C15A C16A H16A 120.0
C15A C16A C17A 119.94(11)
C17A C16A H16A 120.0
C16A C17A H17A 119.2
C16A C17A C18A 121.57(11)
C18A C17A H17A 119.2
C13A C18A C22A 120.73(10)
C17A C18A C13A 117.48(11)
C17A C18A C22A 121.78(10)
C14A C19A H19A 107.5
C14A C19A C20A 112.83(10)
C14A C19A C21A 111.23(10)
C20A C19A H19A 107.5
C20A C19A C21A 110.10(10)
C21A C19A H19A 107.5
C19A C20A H20D 109.5
C19A C20A H20E 109.5
C19A C20A H20F 109.5
H20D C20A H20E 109.5
H20D C20A H20F 109.5
H20E C20A H20F 109.5
C19A C21A H21D 109.5
C19A C21A H21E 109.5
C19A C21A H21F 109.5
H21D C21A H21E 109.5
H21D C21A H21F 109.5
H21E C21A H21F 109.5
C18A C22A H22A 107.4
C18A C22A C23A 113.32(10)
C18A C22A C24A 111.22(10)
C23A C22A H22A 107.4
C23A C22A C24A 109.72(10)
C24A C22A H22A 107.4
C22A C23A H23D 109.5
C22A C23A H23E 109.5
C22A C23A H23F 109.5
H23D C23A H23E 109.5
H23D C23A H23F 109.5
H23E C23A H23F 109.5
C22A C24A H24D 109.5
C22A C24A H24E 109.5
C22A C24A H24F 109.5
H24D C24A H24E 109.5
H24D C24A H24F 109.5
H24E C24A H24F 109.5

loop_
_geom_bond_atom_site_label_1
_geom_bond_atom_site_label_2
_geom_bond_distance
N1 C2 1.3664(15)
N1 C5 1.4067(15)
N1 C10 1.4530(15)
C2 C3 1.5307(15)
C2 O11 1.2168(14)
C3 C4 1.4686(15)
C3 N12 1.2694(15)
C4 C5 1.4059(16)
C4 C9 1.3883(16)
C5 C6 1.3813(16)
C6 H6 0.9300
C6 C7 1.3940(18)
C7 H7 0.9300
C7 C8 1.3902(18)
C8 H8 0.9300
C8 C9 1.3990(16)
C9 H9 0.9300
C10 H10A 0.9600
C10 H10B 0.9600
C10 H10C 0.9600
N12 C13 1.4230(14)
C13 C14 1.4084(16)
C13 C18 1.4117(16)
C14 C15 1.3939(17)
C14 C19 1.5233(15)
C15 H15 0.9300
C15 C16 1.3875(18)
C16 H16 0.9300
C16 C17 1.3906(19)
C17 H17 0.9300
C17 C18 1.3894(18)
C18 C22 1.5267(16)
C19 H19 0.9800
C19 C20 1.5288(16)
C19 C21 1.5276(18)
C20 H20A 0.9600
C20 H20B 0.9600
C20 H20C 0.9600
C21 H21A 0.9600
C21 H21B 0.9600
C21 H21C 0.9600
C22 H22 0.9800
C22 C23 1.5324(17)
C22 C24 1.5333(18)
C23 H23A 0.9600
C23 H23B 0.9600
C23 H23C 0.9600
C24 H24A 0.9600
C24 H24B 0.9600
C24 H24C 0.9600
N1A C2A 1.3676(14)
N1A C5A 1.4027(14)
N1A C10A 1.4520(14)
C2A C3A 1.5354(15)
C2A O11A 1.2151(14)
C3A C4A 1.4718(15)
C3A N12A 1.2703(15)
C4A C5A 1.4064(16)
C4A C9A 1.3901(16)
C5A C6A 1.3831(16)
C6A H6A 0.9300
C6A C7A 1.3948(18)
C7A H7A 0.9300
C7A C8A 1.3942(18)
C8A H8A 0.9300
C8A C9A 1.3983(16)
C9A H9A 0.9300
C10A H10D 0.9600
C10A H10E 0.9600
C10A H10F 0.9600
N12A C13A 1.4221(14)
C13A C14A 1.4084(15)
C13A C18A 1.4111(15)
C14A C15A 1.3926(16)
C14A C19A 1.5221(15)
C15A H15A 0.9300
C15A C16A 1.3863(18)
C16A H16A 0.9300
C16A C17A 1.3884(18)
C17A H17A 0.9300
C17A C18A 1.3917(17)
C18A C22A 1.5247(16)
C19A H19A 0.9800
C19A C20A 1.5298(16)
C19A C21A 1.5327(16)
C20A H20D 0.9600
C20A H20E 0.9600
C20A H20F 0.9600
C21A H21D 0.9600
C21A H21E 0.9600
C21A H21F 0.9600
C22A H22A 0.9800
C22A C23A 1.5288(17)
C22A C24A 1.5345(18)
C23A H23D 0.9600
C23A H23E 0.9600
C23A H23F 0.9600
C24A H24D 0.9600
C24A H24E 0.9600
C24A H24F 0.9600

loop_
_geom_torsion_atom_site_label_1
_geom_torsion_atom_site_label_2
_geom_torsion_atom_site_label_3
_geom_torsion_atom_site_label_4
_geom_torsion
N1 C2 C3 C4 -1.14(11)
N1 C2 C3 N12 178.08(9)
N1 C5 C6 C7 -179.12(10)
C2 N1 C5 C4 0.13(12)
C2 N1 C5 C6 179.65(10)
C2 C3 C4 C5 1.21(11)
C2 C3 C4 C9 -178.92(12)
C2 C3 N12 C13 179.81(9)
C3 C4 C5 N1 -0.87(12)
C3 C4 C5 C6 179.57(10)
C3 C4 C9 C8 -179.84(11)
C3 N12 C13 C14 86.99(13)
C3 N12 C13 C18 -98.01(12)
C4 C3 N12 C13 -1.25(18)
C4 C5 C6 C7 0.36(16)
C5 N1 C2 C3 0.65(11)
C5 N1 C2 O11 -178.94(10)
C5 C4 C9 C8 0.02(16)
C5 C6 C7 C8 -0.10(18)
C6 C7 C8 C9 -0.19(19)
C7 C8 C9 C4 0.23(18)
C9 C4 C5 N1 179.24(10)
C9 C4 C5 C6 -0.32(16)
C10 N1 C2 C3 -179.97(9)
C10 N1 C2 O11 0.44(17)
C10 N1 C5 C4 -179.26(10)
C10 N1 C5 C6 0.27(17)
O11 C2 C3 C4 178.44(10)
O11 C2 C3 N12 -2.33(16)
N12 C3 C4 C5 -177.83(12)
N12 C3 C4 C9 2.0(2)
N12 C13 C14 C15 173.30(10)
N12 C13 C14 C19 -6.38(16)
N12 C13 C18 C17 -174.23(10)
N12 C13 C18 C22 7.31(15)
C13 C14 C15 C16 1.14(18)
C13 C14 C19 C20 -156.80(11)
C13 C14 C19 C21 78.46(13)
C13 C18 C22 C23 168.69(11)
C13 C18 C22 C24 -67.27(14)
C14 C13 C18 C17 0.62(17)
C14 C13 C18 C22 -177.84(10)
C14 C15 C16 C17 0.1(2)
C15 C14 C19 C20 23.53(16)
C15 C14 C19 C21 -101.21(13)
C15 C16 C17 C18 -1.0(2)
C16 C17 C18 C13 0.66(19)
C16 C17 C18 C22 179.10(12)
C17 C18 C22 C23 -9.70(16)
C17 C18 C22 C24 114.34(13)
C18 C13 C14 C15 -1.51(16)
C18 C13 C14 C19 178.81(10)
C19 C14 C15 C16 -179.19(11)
N1A C2A C3A C4A -0.09(11)
N1A C2A C3A N12A 179.54(9)
N1A C5A C6A C7A -179.19(11)
C2A N1A C5A C4A 0.09(12)
C2A N1A C5A C6A 179.22(11)
C2A C3A C4A C5A 0.13(11)
C2A C3A C4A C9A -179.19(12)
C2A C3A N12A C13A -179.53(9)
C3A C4A C5A N1A -0.14(12)
C3A C4A C5A C6A -179.33(10)
C3A C4A C9A C8A 179.43(11)
C3A N12A C13A C14A 103.95(12)
C3A N12A C13A C18A -82.79(13)
C4A C3A N12A C13A -0.05(19)
C4A C5A C6A C7A -0.14(17)
C5A N1A C2A C3A 0.00(11)
C5A N1A C2A O11A -179.33(10)
C5A C4A C9A C8A 0.18(17)
C5A C6A C7A C8A -0.11(18)
C6A C7A C8A C9A 0.40(19)
C7A C8A C9A C4A -0.43(18)
C9A C4A C5A N1A 179.29(10)
C9A C4A C5A C6A 0.11(16)
C10A N1A C2A C3A 178.57(10)
C10A N1A C2A O11A -0.76(17)
C10A N1A C5A C4A -178.48(10)
C10A N1A C5A C6A 0.65(18)
O11A C2A C3A C4A 179.24(10)
O11A C2A C3A N12A -1.14(16)
N12A C3A C4A C5A -179.40(12)
N12A C3A C4A C9A 1.3(2)
N12A C13A C14A C15A 176.83(10)
N12A C13A C14A C19A -3.35(15)
N12A C13A C18A C17A -176.02(10)
N12A C13A C18A C22A 2.89(16)
C13A C14A C15A C16A -1.85(17)
C13A C14A C19A C20A 152.25(10)
C13A C14A C19A C21A -83.44(12)
C13A C18A C22A C23A 167.89(11)
C13A C18A C22A C24A -67.95(14)
C14A C13A C18A C17A -3.08(16)
C14A C13A C18A C22A 175.82(10)
C14A C15A C16A C17A -0.43(19)
C15A C14A C19A C20A -27.93(15)
C15A C14A C19A C21A 96.38(13)
C15A C16A C17A C18A 1.03(19)
C16A C17A C18A C13A 0.69(18)
C16A C17A C18A C22A -178.20(11)
C17A C18A C22A C23A -13.25(16)
C17A C18A C22A C24A 110.91(13)
C18A C13A C14A C15A 3.66(16)
C18A C13A C14A C19A -176.52(10)
C19A C14A C15A C16A 178.33(11)
